data_2212399
loop_
_publ_author_name
'Tobash, Paul H.'
'Yamasaki, Yuki'
'Bobev, Svilen'

_publ_section_title
;
 Gallium--tin mixing in BaGa~4{-~<i>x</i>}Sn~<i>x~</i> [<i>x</i> =
 0.89(2)] with the BaAl~4~ structure type
;
_journal_coeditor_code WM2086
_journal_issue 2
_journal_name_full 'Acta Crystallographica Section E'
_journal_page_first i35
_journal_page_last i37
_journal_paper_doi 10.1107/S1600536807000359
_journal_volume 63
_journal_year 2007
_chemical_formula_iupac 'Ba Ga3.11 Sn0.89'
_chemical_formula_structural 'Ba (Ga3.11 Sn0.89)'
_chemical_formula_sum 'Ba Ga3.11 Sn0.89'
_chemical_formula_weight 459.80
_chemical_name_systematic
;
barium trigallium tin
;
_space_group_IT_number 139
_symmetry_cell_setting tetragonal
_symmetry_space_group_name_Hall '-I 4 2'
_symmetry_space_group_name_H-M 'I 4/m m m'
_atom_sites_solution_primary direct
_atom_sites_solution_secondary difmap
_audit_creation_method SHELXL97
_cell_angle_alpha 90.00
_cell_angle_beta 90.00
_cell_angle_gamma 90.00
_cell_formula_units_Z 2
_cell_length_a 4.7455(14)
_cell_length_b 4.7455(14)
_cell_length_c 10.554(6)
_cell_measurement_reflns_used 620
_cell_measurement_temperature 120(2)
_cell_measurement_theta_max 27.28
_cell_measurement_theta_min 3.86
_cell_volume 237.67(17)
_computing_cell_refinement 'SAINT (Bruker, 2003)'
_computing_data_collection 'SMART (Bruker, 2003)'
_computing_data_reduction SAINT
_computing_molecular_graphics 'XP in SHELXTL'
_computing_publication_material SHELXTL
_computing_structure_refinement SHELXTL
_computing_structure_solution 'SHELXTL (Sheldrick, 2001)'
_diffrn_ambient_temperature 120(2)
_diffrn_detector_area_resol_mean 8.3
_diffrn_measured_fraction_theta_full 1.000
_diffrn_measured_fraction_theta_max 1.000
_diffrn_measurement_device_type 'Bruker SMART APEX CCD area-detector'
_diffrn_measurement_method \w
_diffrn_radiation_monochromator graphite
_diffrn_radiation_source 'fine-focus sealed tube'
_diffrn_radiation_type MoK\a
_diffrn_radiation_wavelength 0.71073
_diffrn_reflns_av_R_equivalents 0.0192
_diffrn_reflns_av_sigmaI/netI 0.0137
_diffrn_reflns_limit_h_max 5
_diffrn_reflns_limit_h_min -6
_diffrn_reflns_limit_k_max 6
_diffrn_reflns_limit_k_min -5
_diffrn_reflns_limit_l_max 11
_diffrn_reflns_limit_l_min -13
_diffrn_reflns_number 651
_diffrn_reflns_theta_full 27.28
_diffrn_reflns_theta_max 27.28
_diffrn_reflns_theta_min 3.86
_diffrn_standards_number 0
_exptl_absorpt_coefficient_mu 29.968
_exptl_absorpt_correction_T_max 0.165
_exptl_absorpt_correction_T_min 0.142
_exptl_absorpt_correction_type multi-scan
_exptl_absorpt_process_details '(SADABS; Sheldrick, 2003)'
_exptl_crystal_colour 'metallic grey'
_exptl_crystal_density_diffrn 6.425
_exptl_crystal_density_method 'not measured'
_exptl_crystal_description plate
_exptl_crystal_F_000 394
_exptl_crystal_size_max 0.07
_exptl_crystal_size_mid 0.07
_exptl_crystal_size_min 0.06
_refine_diff_density_max 0.856
_refine_diff_density_min -1.669
_refine_ls_extinction_method none
_refine_ls_goodness_of_fit_ref 1.213
_refine_ls_matrix_type full
_refine_ls_number_parameters 10
_refine_ls_number_reflns 103
_refine_ls_number_restraints 0
_refine_ls_restrained_S_all 1.213
_refine_ls_R_factor_all 0.0193
_refine_ls_R_factor_gt 0.0175
_refine_ls_shift/su_max 0.000
_refine_ls_shift/su_mean 0.000
_refine_ls_structure_factor_coef Fsqd
_refine_ls_weighting_details 'w = 1/[\s^2^(Fo^2^)+(0.0205P)^2^+0.0192P] where P=(Fo^2^+2Fc^2^)/3'
_refine_ls_weighting_scheme calc
_refine_ls_wR_factor_gt 0.0379
_refine_ls_wR_factor_ref 0.0386
_reflns_number_gt 92
_reflns_number_total 103
_reflns_threshold_expression I>2\s(I)
_cod_data_source_file wm2086.cif
_cod_data_source_block I
_cod_depositor_comments
;
The following automatic conversions were performed:
'_symmetry_cell_setting' value 'Tetragonal' changed to 'tetragonal'
according to '/home/saulius/struct/CIF-dictionaries/cif_core.dic'
dictionary named 'cif_core.dic' version 2.4.1 from 2010-06-29.

Automatic conversion script
Id: cif_fix_enum 1527 2010-12-29 10:47:43Z saulius 

The following automatic conversions were performed:

'_symmetry_cell_setting' value 'Tetragonal' changed to 'tetragonal'
according to /home/saulius/struct/CIF-dictionaries/cif_core.dic
dictionary named 'cif_core.dic' version 2.4.1 from 2010-06-29.

Automatic conversion script
Id: cif_fix_values 1715 2011-07-08 13:25:40Z adriana 
;
_cod_original_cell_volume 237.68(17)
_cod_database_code 2212399
_cod_database_fobs_code 2212399

loop_
_symmetry_equiv_pos_as_xyz
'x, y, z'
'-x, -y, z'
'-y, x, z'
'y, -x, z'
'-x, y, -z'
'x, -y, -z'
'y, x, -z'
'-y, -x, -z'
'x+1/2, y+1/2, z+1/2'
'-x+1/2, -y+1/2, z+1/2'
'-y+1/2, x+1/2, z+1/2'
'y+1/2, -x+1/2, z+1/2'
'-x+1/2, y+1/2, -z+1/2'
'x+1/2, -y+1/2, -z+1/2'
'y+1/2, x+1/2, -z+1/2'
'-y+1/2, -x+1/2, -z+1/2'
'-x, -y, -z'
'x, y, -z'
'y, -x, -z'
'-y, x, -z'
'x, -y, z'
'-x, y, z'
'-y, -x, z'
'y, x, z'
'-x+1/2, -y+1/2, -z+1/2'
'x+1/2, y+1/2, -z+1/2'
'y+1/2, -x+1/2, -z+1/2'
'-y+1/2, x+1/2, -z+1/2'
'x+1/2, -y+1/2, z+1/2'
'-x+1/2, y+1/2, z+1/2'
'-y+1/2, -x+1/2, z+1/2'
'y+1/2, x+1/2, z+1/2'

loop_
_atom_site_type_symbol
_atom_site_label
_atom_site_fract_x
_atom_site_fract_y
_atom_site_fract_z
_atom_site_U_iso_or_equiv
_atom_site_adp_type
_atom_site_calc_flag
_atom_site_refinement_flags
_atom_site_occupancy
Ba Ba 0.0000 0.0000 0.0000 0.0114(3) Uani d S 1
Ga Ga1 0.0000 0.5000 0.2500 0.0147(3) Uani d SP 0.824(8)
Sn Sn1 0.0000 0.5000 0.2500 0.0147(3) Uani d SP 0.176(8)
Ga Ga2 0.0000 0.0000 0.37537(10) 0.0128(3) Uani d SP 0.731(9)
Sn Sn2 0.0000 0.0000 0.37537(10) 0.0128(3) Uani d SP 0.269(9)

loop_
_atom_site_aniso_label
_atom_site_aniso_U_11
_atom_site_aniso_U_22
_atom_site_aniso_U_33
_atom_site_aniso_U_12
_atom_site_aniso_U_13
_atom_site_aniso_U_23
Ba 0.0112(3) 0.0112(3) 0.0119(5) 0.000 0.000 0.000
Ga1 0.0172(4) 0.0172(4) 0.0095(6) 0.000 0.000 0.000
Sn1 0.0172(4) 0.0172(4) 0.0095(6) 0.000 0.000 0.000
Ga2 0.0147(4) 0.0147(4) 0.0090(5) 0.000 0.000 0.000
Sn2 0.0147(4) 0.0147(4) 0.0090(5) 0.000 0.000 0.000

loop_
_atom_type_symbol
_atom_type_description
_atom_type_scat_dispersion_real
_atom_type_scat_dispersion_imag
_atom_type_scat_source
Ga Ga 0.2307 1.6083 'International Tables Vol C Tables 4.2.6.8 and 6.1.1.4'
Sn Sn -0.6537 1.4246 'International Tables Vol C Tables 4.2.6.8 and 6.1.1.4'
Ba Ba -0.3244 2.2819 'International Tables Vol C Tables 4.2.6.8 and 6.1.1.4'

loop_
_geom_angle_atom_site_label_1
_geom_angle_atom_site_label_2
_geom_angle_atom_site_label_3
_geom_angle_site_symmetry_1
_geom_angle_site_symmetry_3
_geom_angle
Sn1 Ba Ga1 25 . 56.43(2)
Sn1 Ba Sn1 25 17 123.57(2)
Ga1 Ba Sn1 . 17 180.0
Sn1 Ba Sn1 25 9_444 180.0
Ga1 Ba Sn1 . 9_444 123.57(2)
Sn1 Ba Sn1 17 9_444 56.43(2)
Sn1 Ba Ga1 25 25 0.0
Ga1 Ba Ga1 . 25 56.43(2)
Sn1 Ba Ga1 17 25 123.57(2)
Sn1 Ba Ga1 9_444 25 180.0
Sn1 Ba Ga1 25 17 123.57(2)
Ga1 Ba Ga1 . 17 180.0
Sn1 Ba Ga1 17 17 0.0
Sn1 Ba Ga1 9_444 17 56.43(2)
Ga1 Ba Ga1 25 17 123.57(2)
Sn1 Ba Ga1 25 9_444 180.0
Ga1 Ba Ga1 . 9_444 123.57(2)
Sn1 Ba Ga1 17 9_444 56.43(2)
Sn1 Ba Ga1 9_444 9_444 0.0
Ga1 Ba Ga1 25 9_444 180.0
Ga1 Ba Ga1 17 9_444 56.43(2)
Sn1 Ba Sn1 25 25_455 83.93(4)
Ga1 Ba Sn1 . 25_455 56.43(2)
Sn1 Ba Sn1 17 25_455 123.57(2)
Sn1 Ba Sn1 9_444 25_455 96.07(4)
Ga1 Ba Sn1 25 25_455 83.93(4)
Ga1 Ba Sn1 17 25_455 123.57(2)
Ga1 Ba Sn1 9_444 25_455 96.07(4)
Sn1 Ba Ga1 25 1_545 56.43(2)
Ga1 Ba Ga1 . 1_545 83.93(4)
Sn1 Ba Ga1 17 1_545 96.07(4)
Sn1 Ba Ga1 9_444 1_545 123.57(2)
Ga1 Ba Ga1 25 1_545 56.43(2)
Ga1 Ba Ga1 17 1_545 96.07(4)
Ga1 Ba Ga1 9_444 1_545 123.57(2)
Sn1 Ba Ga1 25_455 1_545 56.43(2)
Sn1 Ba Ga1 25 9_544 96.07(4)
Ga1 Ba Ga1 . 9_544 123.57(2)
Sn1 Ba Ga1 17 9_544 56.43(2)
Sn1 Ba Ga1 9_444 9_544 83.93(4)
Ga1 Ba Ga1 25 9_544 96.07(4)
Ga1 Ba Ga1 17 9_544 56.43(2)
Ga1 Ba Ga1 9_444 9_544 83.93(4)
Sn1 Ba Ga1 25_455 9_544 180.0
Ga1 Ba Ga1 1_545 9_544 123.57(2)
Sn1 Ba Sn1 25 17_565 123.57(2)
Ga1 Ba Sn1 . 17_565 96.07(4)
Sn1 Ba Sn1 17 17_565 83.93(4)
Sn1 Ba Sn1 9_444 17_565 56.43(2)
Ga1 Ba Sn1 25 17_565 123.57(2)
Ga1 Ba Sn1 17 17_565 83.93(4)
Ga1 Ba Sn1 9_444 17_565 56.43(2)
Sn1 Ba Sn1 25_455 17_565 123.57(2)
Ga1 Ba Sn1 1_545 17_565 180.0
Ga1 Ba Sn1 9_544 17_565 56.43(2)
Sn2 Ga1 Sn2 25_455 1_565 103.72(2)
Sn2 Ga1 Ga2 25_455 25_455 0.0
Sn2 Ga1 Ga2 1_565 25_455 103.72(2)
Sn2 Ga1 Ga2 25_455 1_565 103.72(2)
Sn2 Ga1 Ga2 1_565 1_565 0.00(4)
Ga2 Ga1 Ga2 25_455 1_565 103.72(2)
Sn2 Ga1 Sn2 25_455 25 121.71(5)
Sn2 Ga1 Sn2 1_565 25 103.72(2)
Ga2 Ga1 Sn2 25_455 25 121.71(5)
Ga2 Ga1 Sn2 1_565 25 103.72(2)
Sn2 Ga1 Ga2 25_455 25 121.71(5)
Sn2 Ga1 Ga2 1_565 25 103.72(2)
Ga2 Ga1 Ga2 25_455 25 121.71(5)
Ga2 Ga1 Ga2 1_565 25 103.72(2)
Sn2 Ga1 Ga2 25 25 0.00(4)
Sn2 Ga1 Ga2 25_455 . 103.72(2)
Sn2 Ga1 Ga2 1_565 . 121.71(5)
Ga2 Ga1 Ga2 25_455 . 103.72(2)
Ga2 Ga1 Ga2 1_565 . 121.71(5)
Sn2 Ga1 Ga2 25 . 103.72(2)
Ga2 Ga1 Ga2 25 . 103.72(2)
Sn2 Ga1 Ba 25_455 . 68.77(2)
Sn2 Ga1 Ba 1_565 . 161.11(2)
Ga2 Ga1 Ba 25_455 . 68.77(2)
Ga2 Ga1 Ba 1_565 . 161.11(2)
Sn2 Ga1 Ba 25 . 68.77(2)
Ga2 Ga1 Ba 25 . 68.77(2)
Ga2 Ga1 Ba . . 77.18(4)
Sn2 Ga1 Ba 25_455 9 161.11(2)
Sn2 Ga1 Ba 1_565 9 68.77(2)
Ga2 Ga1 Ba 25_455 9 161.11(2)
Ga2 Ga1 Ba 1_565 9 68.77(2)
Sn2 Ga1 Ba 25 9 77.18(4)
Ga2 Ga1 Ba 25 9 77.18(4)
Ga2 Ga1 Ba . 9 68.77(2)
Ba Ga1 Ba . 9 123.57(2)
Sn2 Ga1 Ba 25_455 9_455 77.18(4)
Sn2 Ga1 Ba 1_565 9_455 68.77(2)
Ga2 Ga1 Ba 25_455 9_455 77.18(4)
Ga2 Ga1 Ba 1_565 9_455 68.77(2)
Sn2 Ga1 Ba 25 9_455 161.11(2)
Ga2 Ga1 Ba 25 9_455 161.11(2)
Ga2 Ga1 Ba . 9_455 68.77(2)
Ba Ga1 Ba . 9_455 123.57(2)
Ba Ga1 Ba 9 9_455 83.93(4)
Sn2 Ga1 Ba 25_455 1_565 68.77(2)
Sn2 Ga1 Ba 1_565 1_565 77.18(4)
Ga2 Ga1 Ba 25_455 1_565 68.77(2)
Ga2 Ga1 Ba 1_565 1_565 77.18(4)
Sn2 Ga1 Ba 25 1_565 68.77(2)
Ga2 Ga1 Ba 25 1_565 68.77(2)
Ga2 Ga1 Ba . 1_565 161.11(2)
Ba Ga1 Ba . 1_565 83.93(4)
Ba Ga1 Ba 9 1_565 123.57(2)
Ba Ga1 Ba 9_455 1_565 123.57(2)
Sn2 Ga2 Ga2 17_556 17_556 0.0
Sn2 Ga2 Sn1 17_556 25_455 119.15(3)
Ga2 Ga2 Sn1 17_556 25_455 119.15(3)
Sn2 Ga2 Sn1 17_556 1_545 119.15(3)
Ga2 Ga2 Sn1 17_556 1_545 119.15(3)
Sn1 Ga2 Sn1 25_455 1_545 76.28(2)
Sn2 Ga2 Ga1 17_556 25_455 119.15(3)
Ga2 Ga2 Ga1 17_556 25_455 119.15(3)
Sn1 Ga2 Ga1 25_455 25_455 0.0
Sn1 Ga2 Ga1 1_545 25_455 76.28(2)
Sn2 Ga2 Ga1 17_556 1_545 119.15(3)
Ga2 Ga2 Ga1 17_556 1_545 119.15(3)
Sn1 Ga2 Ga1 25_455 1_545 76.28(2)
Sn1 Ga2 Ga1 1_545 1_545 0.0
Ga1 Ga2 Ga1 25_455 1_545 76.28(2)
Sn2 Ga2 Ga1 17_556 . 119.15(3)
Ga2 Ga2 Ga1 17_556 . 119.15(3)
Sn1 Ga2 Ga1 25_455 . 76.28(2)
Sn1 Ga2 Ga1 1_545 . 121.71(5)
Ga1 Ga2 Ga1 25_455 . 76.28(2)
Ga1 Ga2 Ga1 1_545 . 121.71(5)
Sn2 Ga2 Sn1 17_556 25 119.15(3)
Ga2 Ga2 Sn1 17_556 25 119.15(3)
Sn1 Ga2 Sn1 25_455 25 121.71(5)
Sn1 Ga2 Sn1 1_545 25 76.28(2)
Ga1 Ga2 Sn1 25_455 25 121.71(5)
Ga1 Ga2 Sn1 1_545 25 76.28(2)
Ga1 Ga2 Sn1 . 25 76.28(2)
Sn2 Ga2 Ga1 17_556 25 119.15(3)
Ga2 Ga2 Ga1 17_556 25 119.15(3)
Sn1 Ga2 Ga1 25_455 25 121.71(5)
Sn1 Ga2 Ga1 1_545 25 76.28(2)
Ga1 Ga2 Ga1 25_455 25 121.71(5)
Ga1 Ga2 Ga1 1_545 25 76.28(2)
Ga1 Ga2 Ga1 . 25 76.28(2)
Sn1 Ga2 Ga1 25 25 0.0
Sn2 Ga2 Ba 17_556 9 68.59(2)
Ga2 Ga2 Ba 17_556 9 68.59(2)
Sn1 Ga2 Ba 25_455 9 138.827(7)
Sn1 Ga2 Ba 1_545 9 138.827(7)
Ga1 Ga2 Ba 25_455 9 138.827(7)
Ga1 Ga2 Ba 1_545 9 138.827(7)
Ga1 Ga2 Ba . 9 66.60(2)
Sn1 Ga2 Ba 25 9 66.60(2)
Ga1 Ga2 Ba 25 9 66.60(2)
Sn2 Ga2 Ba 17_556 9_445 68.59(2)
Ga2 Ga2 Ba 17_556 9_445 68.59(2)
Sn1 Ga2 Ba 25_455 9_445 66.60(2)
Sn1 Ga2 Ba 1_545 9_445 66.60(2)
Ga1 Ga2 Ba 25_455 9_445 66.60(2)
Ga1 Ga2 Ba 1_545 9_445 66.60(2)
Ga1 Ga2 Ba . 9_445 138.827(7)
Sn1 Ga2 Ba 25 9_445 138.827(7)
Ga1 Ga2 Ba 25 9_445 138.827(7)
Ba Ga2 Ba 9 9_445 137.19(4)

loop_
_geom_bond_atom_site_label_1
_geom_bond_atom_site_label_2
_geom_bond_site_symmetry_2
_geom_bond_distance
_geom_bond_publ_flag
Ba Sn1 25 3.5485(13) ?
Ba Ga1 25 3.5485(13) ?
Ba Ga1 . 3.5485(13) y
Ba Sn1 17 3.5485(13) ?
Ba Ga1 17 3.5485(13) ?
Ba Sn1 9_444 3.5485(13) ?
Ba Ga1 9_444 3.5485(13) ?
Ba Sn1 25_455 3.5485(13) ?
Ba Ga1 1_545 3.5485(13) ?
Ba Ga1 9_544 3.5485(13) ?
Ba Sn1 17_565 3.5485(13) ?
Ga1 Sn2 25_455 2.7167(9) ?
Ga1 Ga2 25_455 2.7167(9) ?
Ga1 Sn2 1_565 2.7167(9) ?
Ga1 Ga2 1_565 2.7167(9) ?
Ga1 Sn2 25 2.7167(9) ?
Ga1 Ga2 25 2.7167(9) ?
Ga1 Ga2 . 2.7167(9) y
Ga1 Ba 9 3.5485(13) ?
Ga1 Ba 9_455 3.5485(13) ?
Ga1 Ba 1_565 3.5485(13) ?
Ga2 Sn2 17_556 2.631(3) ?
Ga2 Ga2 17_556 2.631(3) y
Ga2 Sn1 25_455 2.7168(9) ?
Ga2 Sn1 1_545 2.7168(9) ?
Ga2 Ga1 25_455 2.7168(9) ?
Ga2 Ga1 1_545 2.7168(9) ?
Ga2 Sn1 25 2.7167(9) ?
Ga2 Ga1 25 2.7167(9) ?
Ga2 Ba 9 3.6042(10) ?
Ga2 Ba 9_445 3.6042(10) ?
